data_4121957
loop_
_publ_author_name
'Graham, Alexander J.'
'Banu, Ana-Maria'
'D\"uren, Tina'
'Greenaway, Alex'
'McKellar, Scott C.'
'Mowat, John P. S.'
'Ward, Kenneth'
'Wright, Paul A.'
'Moggach, Stephen A.'

_publ_section_title
;
 Stabilization of Scandium Terephthalate MOFs against Reversible
 Amorphization and Structural Phase Transition by Guest Uptake at Extreme
 Pressure.
;
_journal_issue 24
_journal_name_full 'Journal of the American Chemical Society'
_journal_page_first 8606
_journal_page_last 8613
_journal_paper_doi 10.1021/ja411934f
_journal_volume 136
_journal_year 2014
_chemical_formula_moiety Sc2(BDC)3
_chemical_formula_sum 'C24 H12 O12 Sc2'
_chemical_formula_weight 582.26
_space_group_IT_number 70
_symmetry_cell_setting orthorhombic
_symmetry_space_group_name_Hall '-F 2uv 2vw'
_symmetry_space_group_name_H-M 'F d d d :2'
_atom_sites_solution_hydrogens difmap
_atom_sites_solution_primary other
_audit_creation_date 12-11-21
_audit_creation_method CRYSTALS_ver_14.40
_cell_angle_alpha 90
_cell_angle_beta 90
_cell_angle_gamma 90
_cell_formula_units_Z 16
_cell_length_a 8.7467(2)
_cell_length_b 20.7505(4)
_cell_length_c 34.3708(6)
_cell_measurement_reflns_used 2368
_cell_measurement_temperature 293
_cell_measurement_theta_max 25
_cell_measurement_theta_min 2
_cell_volume 6238.2(2)
_computing_cell_refinement 'Apex2 (Bruker AXS, 2006)'
_computing_data_collection 'Apex2 (Bruker AXS, 2006)'
_computing_data_reduction 'Apex2 (Bruker AXS, 2006)'
_computing_molecular_graphics 'CAMERON (Watkin et al., 1996)'
_computing_publication_material 'CRYSTALS (Betteridge et al., 2003)'
_computing_structure_refinement 'CRYSTALS (Betteridge et al., 2003)'
_computing_structure_solution 'USER DEFINED STRUCTURE SOLUTION'
_diffrn_ambient_temperature 293
_diffrn_measured_fraction_theta_full 0.995
_diffrn_measured_fraction_theta_max 0.922
_diffrn_measurement_device Area
_diffrn_measurement_device_type 'Bruker Kappa Apex2'
_diffrn_measurement_method \w
_diffrn_radiation_monochromator graphite
_diffrn_radiation_type 'Mo K\a'
_diffrn_radiation_wavelength 0.71073
_diffrn_reflns_av_R_equivalents 0.092
_diffrn_reflns_limit_h_max 12
_diffrn_reflns_limit_h_min -11
_diffrn_reflns_limit_k_max 29
_diffrn_reflns_limit_k_min -27
_diffrn_reflns_limit_l_max 45
_diffrn_reflns_limit_l_min -46
_diffrn_reflns_number 14908
_diffrn_reflns_theta_full 26.015
_diffrn_reflns_theta_max 30.249
_diffrn_reflns_theta_min 2.293
_diffrn_standards_number 0
_exptl_absorpt_coefficient_mu 0.486
_exptl_absorpt_correction_T_max 0.95
_exptl_absorpt_correction_T_min 0.83
_exptl_absorpt_correction_type multi-scan
_exptl_absorpt_process_details 'SADABS (Siemens, 1996)'
_exptl_crystal_colour colourless
_exptl_crystal_density_diffrn 1.240
_exptl_crystal_density_method 'not measured'
_exptl_crystal_description block
_exptl_crystal_F_000 2352
_exptl_crystal_size_max 0.200
_exptl_crystal_size_mid 0.200
_exptl_crystal_size_min 0.100
_refine_diff_density_max 0.89
_refine_diff_density_min -0.78
_refine_ls_extinction_method None
_refine_ls_goodness_of_fit_ref 0.9236
_refine_ls_hydrogen_treatment constr
_refine_ls_matrix_type full
_refine_ls_number_parameters 88
_refine_ls_number_reflns 2157
_refine_ls_number_restraints 0
_refine_ls_R_factor_all 0.0951
_refine_ls_R_factor_gt 0.0537
_refine_ls_shift/su_max 0.0051884
_refine_ls_shift/su_mean 0.0001041
_refine_ls_structure_factor_coef Fsqd
_refine_ls_weighting_details
;
 Method= Modified Sheldrick 
 w=1/[\s^2^(F^2^) + ( 0.02P)^2^ +34.09P] 
 ,where P=(max(Fo^2^,0) + 2Fc^2^)/3 
;
_refine_ls_weighting_scheme calc
_refine_ls_wR_factor_all 0.1001
_refine_ls_wR_factor_gt 0.0906
_refine_ls_wR_factor_ref 0.1001
_reflns_limit_h_max 12
_reflns_limit_h_min 0
_reflns_limit_k_max 29
_reflns_limit_k_min 0
_reflns_limit_l_max 46
_reflns_limit_l_min 0
_reflns_number_gt 1440
_reflns_number_total 2157
_reflns_threshold_expression I>2.0\s(I)
_oxford_diffrn_Wilson_B_factor 0.00
_oxford_diffrn_Wilson_scale 0.00
_oxford_refine_ls_r_factor_ref 0.0951
_oxford_refine_ls_scale 0.042601(7)
_oxford_reflns_number_all 2157
_oxford_reflns_threshold_expression_ref I>-10.0\s(I)
_oxford_structure_analysis_title 'Sc2BDC3 in Fddd'
_cod_data_source_file scbdc_ambient.cif
_cod_data_source_block Sc2BDC3_@_ambient_pressure
_cod_depositor_comments
;
The following automatic conversions were performed:

'_atom_sites_solution_primary' value 'Other' changed to 'other'
according to
/usr/data/users/saulius/crontab/automatic-downloads/rss-feeds/ACS/lib/dictionaries/cif_core.dic
dictionary named 'cif_core.dic' version 2.4.2 from 2011-04-26.

Automatic conversion script
Id: cif_fix_values 2281 2013-09-26 08:29:07Z andrius 

 Adding full bibliography for 4121943--4121962.cif.
;
_cod_original_sg_symbol_Hall '-F 2uv 2vw '
_cod_original_sg_symbol_H-M 'F d d d '
_cod_original_formula_sum 'Sc2 C24 O12 H12'
_cod_database_code 4121957

loop_
_symmetry_equiv_pos_as_xyz
x,y,z
-x,-y,-z
x,y+1/2,z+1/2
-x,-y+1/2,-z+1/2
x+1/2,y,z+1/2
-x+1/2,-y,-z+1/2
x+1/2,y+1/2,z
-x+1/2,-y+1/2,-z
-x,y+1/4,z+1/4
x,-y+1/4,-z+1/4
-x,y+3/4,z+3/4
x,-y+3/4,-z+3/4
-x+1/2,y+1/4,z+3/4
x+1/2,-y+1/4,-z+3/4
-x+1/2,y+3/4,z+1/4
x+1/2,-y+3/4,-z+1/4
x+1/4,-y,z+1/4
-x+1/4,y,-z+1/4
x+1/4,-y+1/2,z+3/4
-x+1/4,y+1/2,-z+3/4
x+3/4,-y,z+3/4
-x+3/4,y,-z+3/4
x+3/4,-y+1/2,z+1/4
-x+3/4,y+1/2,-z+1/4
-x+1/4,-y+3/4,z+1/2
x+1/4,y+3/4,-z+1/2
-x+1/4,-y+5/4,z+1
x+1/4,y+5/4,-z+1
-x+3/4,-y+3/4,z+1
x+3/4,y+3/4,-z+1
-x+3/4,-y+5/4,z+1/2
x+3/4,y+5/4,-z+1/2

loop_
_atom_site_label
_atom_site_type_symbol
_atom_site_fract_x
_atom_site_fract_y
_atom_site_fract_z
_atom_site_U_iso_or_equiv
_atom_site_occupancy
_atom_site_adp_type
_atom_site_refinement_flags_posn
_atom_site_refinement_flags_adp
Sc1 Sc 0.3750 0.3750 0.635715(16) 0.0147 1.0000 Uani S T
O1 O 0.24135(19) 0.33337(10) 0.67948(5) 0.0352 1.0000 Uani . .
C1 C 0.1019(3) 0.31972(13) 0.68228(7) 0.0297 1.0000 Uani . .
O2 O 0.0044(2) 0.33428(11) 0.65733(5) 0.0467 1.0000 Uani . .
C2 C 0.0495(3) 0.28372(14) 0.71756(7) 0.0323 1.0000 Uani . .
C3 C 0.1522(3) 0.26426(17) 0.74524(8) 0.0519 1.0000 Uani . .
C4 C 0.1030(3) 0.23067(17) 0.77771(8) 0.0532 1.0000 Uani . .
O3 O 0.2447(2) 0.45817(8) 0.63543(6) 0.0417 1.0000 Uani . .
C5 C 0.1250 0.48632(15) 0.6250 0.0298 1.0000 Uani S T
C6 C 0.1250 0.55825(16) 0.6250 0.0327 1.0000 Uani S T
C7 C 0.2603(3) 0.59165(12) 0.62541(12) 0.0558 1.0000 Uani . .
H31 H 0.2577 0.2737 0.7421 0.0625 1.0000 Uiso R .
H41 H 0.1748 0.2175 0.7969 0.0650 1.0000 Uiso R .
H71 H 0.3545 0.5689 0.6263 0.0671 1.0000 Uiso R .

loop_
_atom_site_aniso_label
_atom_site_aniso_U_11
_atom_site_aniso_U_22
_atom_site_aniso_U_33
_atom_site_aniso_U_23
_atom_site_aniso_U_13
_atom_site_aniso_U_12
Sc1 0.0143(3) 0.0150(3) 0.0147(3) 0.0000 0.0000 0.0001(3)
O1 0.0223(10) 0.0547(13) 0.0284(10) 0.0197(9) 0.0004(8) -0.0067(9)
C1 0.0222(14) 0.0410(15) 0.0259(13) 0.0153(11) 0.0006(10) -0.0017(11)
O2 0.0256(10) 0.0810(16) 0.0334(11) 0.0372(11) -0.0034(8) -0.0008(10)
C2 0.0216(13) 0.0499(17) 0.0254(13) 0.0218(12) 0.0003(10) -0.0037(12)
C3 0.0188(15) 0.094(3) 0.0428(17) 0.0410(17) -0.0042(12) -0.0109(15)
C4 0.0226(15) 0.097(3) 0.0397(17) 0.0444(17) -0.0090(12) -0.0102(16)
O3 0.0288(10) 0.0172(9) 0.0789(15) -0.0033(9) -0.0084(10) 0.0052(8)
C5 0.0250(18) 0.0171(15) 0.047(2) 0.0000 0.0030(17) 0.0000
C6 0.0227(18) 0.0147(15) 0.061(2) 0.0000 -0.0024(18) 0.0000
C7 0.0180(13) 0.0177(13) 0.132(3) -0.0024(19) -0.0014(19) 0.0036(10)

loop_
_atom_type_symbol
_atom_type_scat_dispersion_real
_atom_type_scat_dispersion_imag
_atom_type_scat_Cromer_Mann_a1
_atom_type_scat_Cromer_Mann_b1
_atom_type_scat_Cromer_Mann_a2
_atom_type_scat_Cromer_Mann_b2
_atom_type_scat_Cromer_Mann_a3
_atom_type_scat_Cromer_Mann_b3
_atom_type_scat_Cromer_Mann_a4
_atom_type_scat_Cromer_Mann_b4
_atom_type_scat_Cromer_Mann_c
_atom_type_scat_source
C 0.0033 0.0016 2.3100 20.8439 1.0200 10.2075 1.5886 0.5687 0.8650 51.6512 0.2156 'International Tables Vol C 4.2.6.8 and 6.1.1.4'
H 0.0000 0.0000 0.4930 10.5109 0.3229 26.1257 0.1402 3.1424 0.0408 57.7998 0.0030 'International Tables Vol C 4.2.6.8 and 6.1.1.4'
O 0.0106 0.0060 3.0485 13.2771 2.2868 5.7011 1.5463 0.3239 0.8670 32.9089 0.2508 'International Tables Vol C 4.2.6.8 and 6.1.1.4'
Sc 0.2519 0.3716 9.1890 9.0213 7.3679 0.5729 1.6409 136.1080 1.4680 51.3531 1.3329 'International Tables Vol C 4.2.6.8 and 6.1.1.4'

loop_
_geom_angle_atom_site_label_1
_geom_angle_site_symmetry_1
_geom_angle_atom_site_label_2
_geom_angle_atom_site_label_3
_geom_angle_site_symmetry_3
_geom_angle
_geom_angle_publ_flag
O1 29_554 Sc1 O3 29_554 92.30(8) yes
O1 29_554 Sc1 O2 16_556 92.30(8) yes
O3 29_554 Sc1 O2 16_556 92.08(8) yes
O1 29_554 Sc1 O2 18_556 179.61(7) yes
O3 29_554 Sc1 O2 18_556 87.53(8) yes
O2 16_556 Sc1 O2 18_556 87.36(12) yes
O1 29_554 Sc1 O1 . 88.04(10) yes
O3 29_554 Sc1 O1 . 88.10(8) yes
O2 16_556 Sc1 O1 . 179.61(7) yes
O2 18_556 Sc1 O1 . 92.30(8) yes
O1 29_554 Sc1 O3 . 88.10(8) yes
O3 29_554 Sc1 O3 . 179.46(12) yes
O2 16_556 Sc1 O3 . 87.53(8) yes
O2 18_556 Sc1 O3 . 92.08(8) yes
O1 . Sc1 O3 . 92.30(8) yes
Sc1 . O1 C1 . 133.72(16) yes
O1 . C1 O2 . 123.8(2) yes
O1 . C1 C2 . 118.2(2) yes
O2 . C1 C2 . 117.9(2) yes
Sc1 16_456 O2 C1 . 167.50(19) yes
C1 . C2 C4 4_556 120.1(2) yes
C1 . C2 C3 . 120.6(2) yes
C4 4_556 C2 C3 . 119.3(2) yes
C2 . C3 C4 . 120.3(2) yes
C2 . C3 H31 . 119.8 no
C4 . C3 H31 . 119.8 no
C3 . C4 C2 4_556 120.4(2) yes
C3 . C4 H41 . 119.9 no
C2 4_556 C4 H41 . 119.8 no
Sc1 . O3 C5 . 148.42(18) yes
O3 . C5 O3 18_556 124.3(3) yes
O3 . C5 C6 . 117.83(15) yes
O3 18_556 C5 C6 . 117.83(15) yes
C5 . C6 C7 18_556 120.35(16) yes
C5 . C6 C7 . 120.35(16) yes
C7 18_556 C6 C7 . 119.3(3) yes
C7 10_566 C7 C6 . 120.33(16) yes
C7 10_566 C7 H71 . 119.8 no
C6 . C7 H71 . 119.9 no

loop_
_geom_bond_atom_site_label_1
_geom_bond_atom_site_label_2
_geom_bond_site_symmetry_2
_geom_bond_distance
_geom_bond_publ_flag
Sc1 O1 29_554 2.0917(17) yes
Sc1 O3 29_554 2.0682(17) yes
Sc1 O2 16_556 2.0456(18) yes
Sc1 O2 18_556 2.0456(18) yes
Sc1 O1 . 2.0917(17) yes
Sc1 O3 . 2.0682(17) yes
O1 C1 . 1.255(3) yes
C1 O2 . 1.247(3) yes
C1 C2 . 1.496(3) yes
C2 C4 4_556 1.377(4) yes
C2 C3 . 1.369(3) yes
C3 C4 . 1.384(3) yes
C3 H31 . 0.950 no
C4 H41 . 0.950 no
O3 C5 . 1.251(2) yes
C5 C6 . 1.492(4) yes
C6 C7 18_556 1.372(3) yes
C6 C7 . 1.372(3) yes
C7 C7 10_566 1.384(5) yes
C7 H71 . 0.950 no
